data_4063085
_journal_name_full Organometallics
_journal_year 2004
_chemical_formula_sum 'C43 H72 B20 Cl2 O3 Si2 Yb2'
_chemical_formula_weight 1326.37
_space_group_IT_number 2
_symmetry_cell_setting triclinic
_symmetry_space_group_name_Hall '-P 1'
_symmetry_space_group_name_H-M 'P -1'
_cell_angle_alpha 69.874(1)
_cell_angle_beta 84.992(1)
_cell_angle_gamma 78.388(1)
_cell_formula_units_Z 2
_cell_length_a 9.9179(5)
_cell_length_b 14.9547(8)
_cell_length_c 21.076(1)
_cell_measurement_temperature 293(2)
_cell_volume 2874.5(3)
_diffrn_ambient_temperature 293(2)
_exptl_crystal_density_diffrn 1.532
_cod_depositor_comments
;
The following automatic conversions were performed:
'_symmetry_cell_setting' value 'Triclinic' changed to 'triclinic'
according to '/home/saulius/struct/CIF-dictionaries/cif_core.dic'
dictionary named 'cif_core.dic' version 2.4.1 from 2010-06-29.

Automatic conversion script
Id: cif_fix_enum 1527 2010-12-29 10:47:43Z saulius 
;
_cod_database_code 4063085

loop_
_symmetry_equiv_pos_as_xyz
'x, y, z'
'-x, -y, -z'

loop_
_atom_site_label
_atom_site_type_symbol
_atom_site_fract_x
_atom_site_fract_y
_atom_site_fract_z
_atom_site_U_iso_or_equiv
_atom_site_adp_type
_atom_site_occupancy
_atom_site_symmetry_multiplicity
_atom_site_calc_flag
_atom_site_refinement_flags
_atom_site_disorder_assembly
_atom_site_disorder_group
Yb1 Yb 0.675765(14) 0.677983(10) 0.231796(7) 0.03142(4) Uani 1 1 d . . .
Yb2 Yb 0.666596(14) 0.937180(10) 0.268263(7) 0.03033(4) Uani 1 1 d . . .
Cl1 Cl 0.50646(8) 0.83940(6) 0.23056(5) 0.03998(18) Uani 1 1 d . . .
Cl2 Cl 0.84038(8) 0.78955(6) 0.24554(4) 0.03518(17) Uani 1 1 d . . .
Si1 Si 0.57646(11) 0.60295(8) 0.08581(5) 0.0421(2) Uani 1 1 d . . .
Si2 Si 0.85413(10) 0.90750(8) 0.43237(5) 0.0397(2) Uani 1 1 d . . .
O1 O 0.8345(3) 0.55857(18) 0.30860(13) 0.0446(6) Uani 1 1 d . . .
O2 O 0.6836(3) 1.00960(19) 0.14200(12) 0.0449(6) Uani 1 1 d . . .
O3 O 0.4528(3) 1.0397(2) 0.26385(14) 0.0486(6) Uani 1 1 d . . .
C1 C 0.7869(3) 0.7046(2) 0.11943(16) 0.0354(7) Uani 1 1 d . . .
C1' C 0.6453(3) 0.8176(2) 0.38581(16) 0.0325(7) Uani 1 1 d . . .
C2 C 0.7313(4) 0.6656(2) 0.06025(16) 0.0369(7) Uani 1 1 d . . .
C2' C 0.7369(4) 0.8144(2) 0.45304(16) 0.0351(7) Uani 1 1 d . . .
C3' C 0.8102(5) 0.9788(3) 0.4910(2) 0.0550(10) Uani 1 1 d . . .
H3'A H 0.8281 0.9366 0.5366 0.082 Uiso 1 1 calc R . .
H3'B H 0.7145 1.0083 0.4871 0.082 Uiso 1 1 calc R . .
H3'C H 0.8653 1.0283 0.4795 0.082 Uiso 1 1 calc R . .
C3 C 0.6251(5) 0.4822(3) 0.0755(2) 0.0603(12) Uani 1 1 d . . .
H3A H 0.6462 0.4902 0.0287 0.090 Uiso 1 1 calc R . .
H3B H 0.5498 0.4479 0.0902 0.090 Uiso 1 1 calc R . .
H3C H 0.7043 0.4461 0.1020 0.090 Uiso 1 1 calc R . .
C4' C 1.0365(4) 0.8432(3) 0.4439(2) 0.0591(11) Uani 1 1 d . . .
H4'A H 1.0504 0.8041 0.4905 0.089 Uiso 1 1 calc R . .
H4'B H 1.0965 0.8898 0.4309 0.089 Uiso 1 1 calc R . .
H4'C H 1.0566 0.8026 0.4163 0.089 Uiso 1 1 calc R . .
C4 C 0.4305(5) 0.6775(4) 0.0295(2) 0.0657(12) Uani 1 1 d . . .
H4A H 0.4556 0.6822 -0.0164 0.099 Uiso 1 1 calc R . .
H4B H 0.4099 0.7412 0.0330 0.099 Uiso 1 1 calc R . .
H4C H 0.3509 0.6475 0.0430 0.099 Uiso 1 1 calc R . .
C5 C 0.6506(5) 0.4682(3) 0.35833(19) 0.0558(11) Uani 1 1 d . . .
H5A H 0.6163 0.4994 0.3915 0.067 Uiso 1 1 calc R . .
H5B H 0.6309 0.4030 0.3752 0.067 Uiso 1 1 calc R . .
C5' C 0.9100(4) 1.0377(3) 0.1566(2) 0.0512(10) Uani 1 1 d . . .
H5'A H 0.9654 0.9748 0.1603 0.061 Uiso 1 1 calc R . .
H5'B H 0.9686 1.0857 0.1382 0.061 Uiso 1 1 calc R . .
C6' C 0.7940(4) 1.0592(3) 0.10807(19) 0.0534(10) Uani 1 1 d . . .
H6'A H 0.7597 1.1284 0.0910 0.064 Uiso 1 1 calc R . .
H6'B H 0.8283 1.0382 0.0700 0.064 Uiso 1 1 calc R . .
C6 C 0.8045(5) 0.4632(3) 0.3493(2) 0.0567(11) Uani 1 1 d . . .
H6A H 0.8464 0.4423 0.3932 0.068 Uiso 1 1 calc R . .
H6B H 0.8432 0.4164 0.3272 0.068 Uiso 1 1 calc R . .
C7 C 0.9783(4) 0.5580(3) 0.3118(3) 0.0650(12) Uani 1 1 d . . .
H7A H 1.0184 0.5016 0.3478 0.097 Uiso 1 1 calc R . .
H7B H 0.9900 0.6152 0.3202 0.097 Uiso 1 1 calc R . .
H7C H 1.0228 0.5570 0.2697 0.097 Uiso 1 1 calc R . .
C7' C 0.5873(5) 1.0187(3) 0.0919(2) 0.0612(11) Uani 1 1 d . . .
H7'A H 0.6221 1.0510 0.0478 0.092 Uiso 1 1 calc R . .
H7'B H 0.5005 1.0556 0.1000 0.092 Uiso 1 1 calc R . .
H7'C H 0.5749 0.9554 0.0946 0.092 Uiso 1 1 calc R . .
C11 C 0.5424(4) 0.5893(3) 0.17648(18) 0.0398(8) Uani 1 1 d . . .
C11' C 0.8251(4) 0.9826(3) 0.34316(17) 0.0370(7) Uani 1 1 d . . .
C12' C 0.9046(3) 0.9656(3) 0.28733(18) 0.0374(7) Uani 1 1 d . . .
H12A H 0.9894 0.9174 0.2918 0.045 Uiso 1 1 calc R . .
C12 C 0.6247(4) 0.5187(3) 0.22848(18) 0.0406(8) Uani 1 1 d . . .
H12B H 0.6950 0.4662 0.2218 0.049 Uiso 1 1 calc R . .
C13 C 0.5772(4) 0.5241(3) 0.29213(19) 0.0441(9) Uani 1 1 d . . .
C13' C 0.8598(4) 1.0378(3) 0.22620(18) 0.0401(8) Uani 1 1 d . . .
C14' C 0.6822(5) 1.1993(3) 0.2032(2) 0.0561(11) Uani 1 1 d . . .
H14A H 0.6944 1.2221 0.1564 0.067 Uiso 1 1 calc R . .
C14 C 0.3601(5) 0.6280(4) 0.3270(2) 0.0579(12) Uani 1 1 d . . .
H14B H 0.3739 0.6025 0.3734 0.069 Uiso 1 1 calc R . .
C15' C 0.5939(5) 1.2533(3) 0.2352(3) 0.0706(14) Uani 1 1 d . . .
H15A H 0.5489 1.3146 0.2098 0.085 Uiso 1 1 calc R . .
C15 C 0.2481(5) 0.6969(4) 0.3013(3) 0.0729(16) Uani 1 1 d . . .
H15B H 0.1849 0.7184 0.3305 0.087 Uiso 1 1 calc R . .
C16' C 0.5689(5) 1.2196(3) 0.3049(2) 0.0611(12) Uani 1 1 d . . .
H16A H 0.5059 1.2578 0.3246 0.073 Uiso 1 1 calc R . .
C16 C 0.2262(5) 0.7361(4) 0.2316(3) 0.0709(15) Uani 1 1 d . . .
H16B H 0.1482 0.7830 0.2159 0.085 Uiso 1 1 calc R . .
C17 C 0.3151(4) 0.7081(4) 0.1860(3) 0.0584(11) Uani 1 1 d . . .
H17A H 0.2986 0.7357 0.1399 0.070 Uiso 1 1 calc R . .
C17' C 0.6354(4) 1.1314(3) 0.3445(2) 0.0502(10) Uani 1 1 d . . .
H17B H 0.6176 1.1094 0.3908 0.060 Uiso 1 1 calc R . .
C18 C 0.4330(4) 0.6362(3) 0.2100(2) 0.0443(9) Uani 1 1 d . . .
C18' C 0.7322(4) 1.0737(3) 0.31422(18) 0.0388(8) Uani 1 1 d . . .
C19 C 0.4562(4) 0.5955(3) 0.2812(2) 0.0454(9) Uani 1 1 d . . .
C19' C 0.7550(4) 1.1077(3) 0.24253(19) 0.0417(8) Uani 1 1 d . . .
C21 C 0.3812(5) 1.1057(5) 0.2051(3) 0.0885(18) Uani 1 1 d . . .
H21A H 0.4298 1.0994 0.1644 0.106 Uiso 1 1 calc R . .
H21B H 0.3730 1.1720 0.2040 0.106 Uiso 1 1 calc R . .
C22 C 0.2463(7) 1.0804(6) 0.2097(4) 0.112(2) Uani 1 1 d . . .
H22A H 0.2432 1.0401 0.1825 0.135 Uiso 1 1 calc R . .
H22B H 0.1759 1.1381 0.1945 0.135 Uiso 1 1 calc R . .
C23 C 0.2261(6) 1.0263(5) 0.2827(4) 0.106(2) Uani 1 1 d . . .
H23A H 0.1441 1.0575 0.3009 0.127 Uiso 1 1 calc R . .
H23B H 0.2176 0.9602 0.2895 0.127 Uiso 1 1 calc R . .
C24 C 0.3505(5) 1.0287(4) 0.3152(2) 0.0699(13) Uani 1 1 d . . .
H24A H 0.3351 1.0826 0.3322 0.084 Uiso 1 1 calc R . .
H24B H 0.3768 0.9690 0.3524 0.084 Uiso 1 1 calc R . .
B3' B 0.7844(4) 0.7255(3) 0.4187(2) 0.0385(9) Uani 1 1 d . . .
H3' H 0.8806 0.7173 0.3894 0.046 Uiso 1 1 calc R . .
B3 B 0.7024(5) 0.7865(3) 0.0483(2) 0.0434(9) Uani 1 1 d . . .
H3 H 0.5994 0.8293 0.0512 0.052 Uiso 1 1 calc R . .
B4' B 0.6296(4) 0.7014(3) 0.3987(2) 0.0387(9) Uani 1 1 d . . .
H4' H 0.6241 0.6756 0.3562 0.046 Uiso 1 1 calc R . .
B4 B 0.8514(5) 0.8081(3) 0.0770(2) 0.0448(10) Uani 1 1 d . . .
H4 H 0.8467 0.8668 0.0978 0.054 Uiso 1 1 calc R . .
B5' B 0.4927(4) 0.7804(3) 0.4190(2) 0.0418(9) Uani 1 1 d . . .
H5' H 0.3969 0.8064 0.3903 0.050 Uiso 1 1 calc R . .
B5 B 0.9609(4) 0.6969(3) 0.1097(2) 0.0452(10) Uani 1 1 d . . .
H5 H 1.0287 0.6822 0.1521 0.054 Uiso 1 1 calc R . .
B6 B 0.8793(4) 0.6066(3) 0.1015(2) 0.0414(9) Uani 1 1 d . . .
H6 H 0.8907 0.5331 0.1387 0.050 Uiso 1 1 calc R . .
B6' B 0.5644(4) 0.8563(3) 0.4505(2) 0.0380(8) Uani 1 1 d . . .
H6' H 0.5181 0.9328 0.4417 0.046 Uiso 1 1 calc R . .
B7 B 0.7546(5) 0.7417(3) -0.0201(2) 0.0510(11) Uani 1 1 d . . .
H7 H 0.6863 0.7563 -0.0623 0.061 Uiso 1 1 calc R . .
B7' B 0.7848(5) 0.6992(3) 0.5079(2) 0.0458(10) Uani 1 1 d . . .
H7' H 0.8805 0.6727 0.5367 0.055 Uiso 1 1 calc R . .
B8 B 0.8329(5) 0.8330(4) -0.0106(2) 0.0530(12) Uani 1 1 d . . .
H8 H 0.8156 0.9074 -0.0466 0.064 Uiso 1 1 calc R . .
B8' B 0.7170(5) 0.6243(3) 0.4741(2) 0.0499(11) Uani 1 1 d . . .
H8' H 0.7681 0.5493 0.4807 0.060 Uiso 1 1 calc R . .
B9' B 0.5323(5) 0.6601(3) 0.4753(2) 0.0491(11) Uani 1 1 d . . .
H9' H 0.4638 0.6076 0.4833 0.059 Uiso 1 1 calc R . .
B9 B 0.9938(6) 0.7757(4) 0.0278(2) 0.0564(13) Uani 1 1 d . . .
H9 H 1.0827 0.8128 0.0164 0.068 Uiso 1 1 calc R . .
B10' B 0.4904(5) 0.7578(4) 0.5075(2) 0.0468(10) Uani 1 1 d . . .
H10' H 0.3940 0.7699 0.5359 0.056 Uiso 1 1 calc R . .
B10 B 1.0145(5) 0.6492(4) 0.0431(3) 0.0538(12) Uani 1 1 d . . .
H10 H 1.1159 0.6033 0.0423 0.065 Uiso 1 1 calc R . .
B11 B 0.8660(5) 0.6293(4) 0.0129(2) 0.0493(11) Uani 1 1 d . . .
H11 H 0.8707 0.5704 -0.0078 0.059 Uiso 1 1 calc R . .
B11' B 0.6476(5) 0.7806(3) 0.5281(2) 0.0444(10) Uani 1 1 d . . .
H11' H 0.6539 0.8075 0.5700 0.053 Uiso 1 1 calc R . .
B12 B 0.9354(6) 0.7347(4) -0.0321(2) 0.0577(13) Uani 1 1 d . . .
H12 H 0.9857 0.7451 -0.0821 0.069 Uiso 1 1 calc R . .
B12' B 0.6287(5) 0.6604(4) 0.5429(2) 0.0511(11) Uani 1 1 d . . .
H12' H 0.6221 0.6086 0.5943 0.061 Uiso 1 1 calc R . .
C1A C 0.1706(7) 1.3707(5) 0.2319(4) 0.105(2) Uani 1 1 d . . .
C2A C 0.1671(7) 1.3220(4) 0.3013(3) 0.0821(16) Uani 1 1 d . . .
H2AA H 0.2273 1.3309 0.3291 0.098 Uiso 1 1 calc R . .
C3A C 0.0748(8) 1.2608(6) 0.3286(5) 0.117(2) Uani 1 1 d . . .
H3AA H 0.0777 1.2279 0.3749 0.140 Uiso 1 1 calc R . .
C4A C -0.0158(9) 1.2454(6) 0.2949(6) 0.125(3) Uani 1 1 d . . .
H4AA H -0.0790 1.2053 0.3155 0.150 Uiso 1 1 calc R . .
C5A C -0.0109(9) 1.2958(6) 0.2222(4) 0.116(3) Uani 1 1 d . . .
H5AA H -0.0730 1.2867 0.1954 0.140 Uiso 1 1 calc R . .
C6A C 0.0792(8) 1.3548(6) 0.1921(4) 0.108(2) Uani 1 1 d . . .
H6AA H 0.0804 1.3845 0.1454 0.129 Uiso 1 1 calc R . .
C7A C 0.2577(8) 1.4371(6) 0.1970(5) 0.160(4) Uani 1 1 d . . .
H7AA H 0.3160 1.4435 0.2286 0.240 Uiso 1 1 calc R . .
H7AB H 0.2027 1.4991 0.1743 0.240 Uiso 1 1 calc R . .
H7AC H 0.3134 1.4138 0.1643 0.240 Uiso 1 1 calc R . .

loop_
_atom_site_aniso_label
_atom_site_aniso_U_11
_atom_site_aniso_U_22
_atom_site_aniso_U_33
_atom_site_aniso_U_23
_atom_site_aniso_U_13
_atom_site_aniso_U_12
Yb1 0.03292(8) 0.03439(8) 0.02965(8) -0.01141(6) 0.00400(5) -0.01297(6)
Yb2 0.02994(7) 0.03171(8) 0.02909(8) -0.00852(6) 0.00297(5) -0.00950(6)
Cl1 0.0325(4) 0.0419(5) 0.0482(5) -0.0164(4) -0.0035(3) -0.0093(3)
Cl2 0.0304(4) 0.0399(4) 0.0395(4) -0.0177(3) 0.0046(3) -0.0104(3)
Si1 0.0476(6) 0.0464(6) 0.0392(5) -0.0183(5) -0.0017(4) -0.0166(5)
Si2 0.0418(5) 0.0437(6) 0.0380(5) -0.0153(4) -0.0025(4) -0.0141(4)
O1 0.0454(14) 0.0396(14) 0.0443(15) -0.0068(11) -0.0031(11) -0.0095(11)
O2 0.0488(15) 0.0445(15) 0.0361(13) -0.0041(11) 0.0009(11) -0.0140(12)
O3 0.0393(14) 0.0514(16) 0.0507(16) -0.0156(13) -0.0019(11) -0.0007(12)
C1 0.0398(18) 0.0379(19) 0.0305(17) -0.0119(14) 0.0034(13) -0.0124(15)
C1' 0.0354(17) 0.0344(17) 0.0297(16) -0.0101(13) 0.0013(13) -0.0124(14)
C2 0.049(2) 0.0343(18) 0.0283(16) -0.0099(14) 0.0005(14) -0.0099(15)
C2' 0.0420(18) 0.0367(18) 0.0274(16) -0.0101(13) -0.0014(13) -0.0098(15)
C3' 0.071(3) 0.059(3) 0.045(2) -0.025(2) -0.0041(19) -0.019(2)
C3 0.082(3) 0.055(3) 0.058(3) -0.029(2) 0.007(2) -0.029(2)
C4' 0.047(2) 0.067(3) 0.066(3) -0.021(2) -0.007(2) -0.016(2)
C4 0.058(3) 0.084(3) 0.061(3) -0.024(3) -0.015(2) -0.020(2)
C5 0.081(3) 0.053(3) 0.035(2) -0.0073(18) 0.0068(19) -0.033(2)
C5' 0.055(2) 0.055(2) 0.045(2) -0.0155(19) 0.0184(18) -0.025(2)
C6' 0.069(3) 0.052(2) 0.036(2) -0.0084(18) 0.0164(19) -0.023(2)
C6 0.075(3) 0.043(2) 0.044(2) -0.0001(18) -0.007(2) -0.017(2)
C7 0.044(2) 0.055(3) 0.090(4) -0.017(2) -0.009(2) -0.008(2)
C7' 0.069(3) 0.060(3) 0.047(2) -0.007(2) -0.014(2) -0.008(2)
C11 0.0405(19) 0.044(2) 0.044(2) -0.0206(16) 0.0039(15) -0.0192(16)
C11' 0.0383(18) 0.0399(19) 0.0391(19) -0.0171(15) 0.0045(14) -0.0165(15)
C12' 0.0303(16) 0.042(2) 0.045(2) -0.0159(16) 0.0038(14) -0.0151(15)
C12 0.047(2) 0.038(2) 0.043(2) -0.0168(16) 0.0054(16) -0.0183(16)
C13 0.055(2) 0.041(2) 0.041(2) -0.0134(16) 0.0100(17) -0.0264(18)
C13' 0.0430(19) 0.041(2) 0.0411(19) -0.0133(16) 0.0086(15) -0.0225(16)
C14' 0.074(3) 0.041(2) 0.045(2) -0.0058(18) 0.004(2) -0.011(2)
C14 0.054(3) 0.081(3) 0.058(3) -0.037(2) 0.023(2) -0.040(2)
C15' 0.083(3) 0.040(2) 0.075(3) -0.009(2) 0.000(3) 0.001(2)
C15 0.043(2) 0.105(4) 0.099(4) -0.065(4) 0.033(3) -0.036(3)
C16' 0.068(3) 0.049(3) 0.062(3) -0.022(2) 0.010(2) -0.001(2)
C16 0.035(2) 0.090(4) 0.105(4) -0.055(3) 0.003(2) -0.014(2)
C17 0.037(2) 0.078(3) 0.076(3) -0.041(3) -0.002(2) -0.018(2)
C17' 0.060(2) 0.046(2) 0.047(2) -0.0201(18) 0.0106(19) -0.0113(19)
C18 0.0382(19) 0.054(2) 0.052(2) -0.0255(18) 0.0080(16) -0.0237(17)
C18' 0.0449(19) 0.0322(18) 0.042(2) -0.0133(15) 0.0022(15) -0.0135(15)
C19 0.047(2) 0.055(2) 0.046(2) -0.0235(18) 0.0154(17) -0.0312(19)
C19' 0.048(2) 0.0364(19) 0.042(2) -0.0109(15) 0.0049(16) -0.0184(16)
C21 0.060(3) 0.104(5) 0.070(3) -0.005(3) -0.003(3) 0.014(3)
C22 0.079(4) 0.149(7) 0.099(5) -0.035(5) -0.042(4) 0.007(4)
C23 0.052(3) 0.116(5) 0.136(6) -0.016(5) -0.012(3) -0.025(3)
C24 0.051(3) 0.077(3) 0.061(3) -0.004(2) 0.002(2) -0.004(2)
B3' 0.044(2) 0.037(2) 0.035(2) -0.0125(17) 0.0002(16) -0.0070(17)
B3 0.052(2) 0.041(2) 0.035(2) -0.0105(17) -0.0011(18) -0.0082(19)
B4' 0.053(2) 0.035(2) 0.032(2) -0.0107(16) 0.0027(17) -0.0184(18)
B4 0.056(3) 0.045(2) 0.039(2) -0.0155(19) 0.0089(19) -0.023(2)
B5' 0.040(2) 0.054(3) 0.038(2) -0.0181(19) 0.0079(17) -0.0214(19)
B5 0.041(2) 0.056(3) 0.042(2) -0.018(2) 0.0079(18) -0.019(2)
B6 0.044(2) 0.039(2) 0.038(2) -0.0114(17) 0.0002(17) -0.0062(18)
B6' 0.040(2) 0.041(2) 0.033(2) -0.0125(17) 0.0037(16) -0.0113(17)
B7 0.069(3) 0.051(3) 0.032(2) -0.0092(19) 0.002(2) -0.017(2)
B7' 0.056(3) 0.044(2) 0.034(2) -0.0083(18) -0.0068(18) -0.008(2)
B8 0.074(3) 0.049(3) 0.033(2) -0.0055(19) 0.011(2) -0.026(2)
B8' 0.071(3) 0.039(2) 0.039(2) -0.0099(19) 0.001(2) -0.016(2)
B9' 0.070(3) 0.046(3) 0.035(2) -0.0103(19) 0.009(2) -0.030(2)
B9 0.065(3) 0.067(3) 0.044(3) -0.019(2) 0.024(2) -0.037(3)
B10' 0.052(3) 0.059(3) 0.035(2) -0.017(2) 0.0128(18) -0.027(2)
B10 0.047(2) 0.065(3) 0.055(3) -0.028(2) 0.017(2) -0.015(2)
B11 0.060(3) 0.054(3) 0.040(2) -0.024(2) 0.012(2) -0.013(2)
B11' 0.058(3) 0.050(3) 0.0263(19) -0.0107(17) 0.0042(17) -0.020(2)
B12 0.074(3) 0.064(3) 0.041(3) -0.021(2) 0.022(2) -0.029(3)
B12' 0.072(3) 0.050(3) 0.031(2) -0.0071(19) 0.007(2) -0.026(2)
C1A 0.087(5) 0.072(4) 0.143(7) -0.035(4) -0.001(5) 0.010(3)
C2A 0.087(4) 0.074(4) 0.076(4) -0.020(3) -0.030(3) 0.009(3)
C3A 0.108(6) 0.099(6) 0.141(7) -0.048(5) -0.022(5) 0.009(5)
C4A 0.107(6) 0.105(6) 0.185(10) -0.070(6) 0.005(6) -0.034(5)
C5A 0.129(7) 0.124(7) 0.101(6) -0.048(5) -0.038(5) -0.002(5)
C6A 0.114(6) 0.107(6) 0.107(6) -0.058(5) -0.046(5) 0.024(5)
C7A 0.099(6) 0.100(6) 0.225(11) -0.002(6) 0.032(6) 0.000(5)

loop_
_geom_bond_atom_site_label_1
_geom_bond_atom_site_label_2
_geom_bond_distance
_geom_bond_site_symmetry_2
_geom_bond_publ_flag
Yb1 O1 2.369(3) . ?
Yb1 C1 2.460(3) . ?
Yb1 C13 2.558(3) . ?
Yb1 C12 2.558(3) . ?
Yb1 C11 2.628(3) . ?
Yb1 Cl1 2.6420(9) . ?
Yb1 Cl2 2.6542(8) . ?
Yb1 C19 2.674(3) . ?
Yb1 C18 2.719(3) . ?
Yb1 Yb2 4.1857(3) . ?
Yb2 O3 2.342(3) . ?
Yb2 O2 2.509(2) . ?
Yb2 C1' 2.528(3) . ?
Yb2 C12' 2.569(3) . ?
Yb2 C13' 2.582(3) . ?
Yb2 C11' 2.651(3) . ?
Yb2 Cl2 2.6694(8) . ?
Yb2 Cl1 2.6920(8) . ?
Yb2 C19' 2.726(3) . ?
Yb2 C18' 2.746(3) . ?
Si1 C3 1.856(4) . ?
Si1 C11 1.859(4) . ?
Si1 C4 1.867(5) . ?
Si1 C2 1.901(4) . ?
Si2 C11' 1.841(4) . ?
Si2 C4' 1.863(4) . ?
Si2 C3' 1.866(4) . ?
Si2 C2' 1.904(3) . ?
O1 C7 1.432(5) . ?
O1 C6 1.463(4) . ?
O2 C7' 1.439(5) . ?
O2 C6' 1.444(4) . ?
O3 C24 1.407(5) . ?
O3 C21 1.430(6) . ?
C1 B5 1.705(5) . ?
C1 B6 1.707(5) . ?
C1 C2 1.718(5) . ?
C1 B4 1.718(5) . ?
C1 B3 1.729(6) . ?
C1' B4' 1.701(5) . ?
C1' B5' 1.725(5) . ?
C1' C2' 1.731(5) . ?
C1' B6' 1.732(5) . ?
C1' B3' 1.739(5) . ?
C2 B6 1.692(6) . ?
C2 B3 1.704(6) . ?
C2 B11 1.710(5) . ?
C2 B7 1.711(5) . ?
C2' B3' 1.691(5) . ?
C2' B6' 1.699(5) . ?
C2' B7' 1.710(5) . ?
C2' B11' 1.711(5) . ?
C5 C6 1.511(6) . ?
C5 C13 1.519(6) . ?
C5' C13' 1.508(5) . ?
C5' C6' 1.518(6) . ?
C11 C12 1.413(5) . ?
C11 C18 1.439(5) . ?
C11' C12' 1.426(5) . ?
C11' C18' 1.448(5) . ?
C12' C13' 1.404(5) . ?
C12 C13 1.406(5) . ?
C13 C19 1.413(6) . ?
C13' C19' 1.428(5) . ?
C14' C15' 1.365(6) . ?
C14' C19' 1.418(6) . ?
C14 C15 1.360(7) . ?
C14 C19 1.432(5) . ?
C15' C16' 1.395(6) . ?
C15 C16 1.399(8) . ?
C16' C17' 1.363(6) . ?
C16 C17 1.364(6) . ?
C17 C18 1.415(6) . ?
C17' C18' 1.418(5) . ?
C18 C19 1.431(6) . ?
C18' C19' 1.432(5) . ?
C21 C22 1.448(8) . ?
C22 C23 1.489(9) . ?
C23 C24 1.475(8) . ?
B3' B4' 1.762(6) . ?
B3' B8' 1.777(6) . ?
B3' B7' 1.782(6) . ?
B3 B4 1.772(6) . ?
B3 B8 1.786(6) . ?
B3 B7 1.787(6) . ?
B4' B5' 1.738(6) . ?
B4' B8' 1.785(6) . ?
B4' B9' 1.788(6) . ?
B4 B5 1.742(7) . ?
B4 B9 1.766(6) . ?
B4 B8 1.771(6) . ?
B5' B9' 1.768(6) . ?
B5' B10' 1.776(6) . ?
B5' B6' 1.777(6) . ?
B5 B9 1.770(6) . ?
B5 B6 1.771(6) . ?
B5 B10 1.779(6) . ?
B6 B11 1.791(6) . ?
B6 B10 1.798(6) . ?
B6' B10' 1.793(6) . ?
B6' B11' 1.796(6) . ?
B7 B11 1.764(7) . ?
B7 B8 1.775(7) . ?
B7 B12 1.776(7) . ?
B7' B11' 1.761(7) . ?
B7' B12' 1.773(6) . ?
B7' B8' 1.774(6) . ?
B8 B9 1.770(8) . ?
B8 B12 1.782(7) . ?
B8' B9' 1.803(7) . ?
B8' B12' 1.812(6) . ?
B9' B10' 1.777(6) . ?
B9' B12' 1.786(7) . ?
B9 B12 1.762(7) . ?
B9 B10 1.778(7) . ?
B10' B11' 1.780(6) . ?
B10' B12' 1.785(7) . ?
B10 B11 1.772(7) . ?
B10 B12 1.784(8) . ?
B11 B12 1.776(7) . ?
B11' B12' 1.761(6) . ?
C1A C2A 1.392(9) . ?
C1A C6A 1.393(10) . ?
C1A C7A 1.416(10) . ?
C2A C3A 1.375(9) . ?
C3A C4A 1.292(10) . ?
C4A C5A 1.458(11) . ?
C5A C6A 1.347(10) . ?
